data_2020825
loop_
_publ_author_name
'Szell, Patrick M. J.'
'Gabriel, Shaina A.'
'Gill, Russell D. D.'
'Wan, Shirley Y. H.'
'Gabidullin, Bulat'
'Bryce, David L.'

_publ_section_title
;
 ^13^C and ^19^F solid-state NMR and X-ray crystallographic study of
 halogen-bonded frameworks featuring nitrogen-containing heterocycles
;
_journal_coeditor_code YP3130
_journal_issue 3
_journal_name_full 'Acta Crystallographica Section C'
_journal_page_first 157
_journal_page_last 167
_journal_paper_doi 10.1107/S2053229616015023
_journal_volume 73
_journal_year 2017
_chemical_formula_iupac 'C6 F3 I3, C13 H9 N'
_chemical_formula_moiety 'C6 F3 I3, C13 H9 N'
_chemical_formula_sum 'C19 H9 F3 I3 N'
_chemical_formula_weight 688.97
_chemical_melting_point 443
_chemical_name_common
;
Acridine--1,3,5-trifluoro-2,4,6-triiodobenzene (1/1)
;
_chemical_name_systematic
;
Dibenzo[<i>b</i>,<i>e</i>]pyridine--1,3,5-trifluoro-2,4,6-triiodobenzene (1/1)
;
_space_group_crystal_system monoclinic
_space_group_IT_number 14
_space_group_name_Hall '-P 2ybc'
_space_group_name_H-M_alt 'P 1 21/c 1'
_symmetry_space_group_name_Hall '-P 2ybc'
_symmetry_space_group_name_H-M 'P 1 21/c 1'
_atom_sites_solution_hydrogens geom
_audit_creation_method SHELXL-2014/7
_cell_angle_alpha 90
_cell_angle_beta 102.490(2)
_cell_angle_gamma 90
_cell_formula_units_Z 4
_cell_length_a 10.5079(4)
_cell_length_b 12.5632(5)
_cell_length_c 15.1563(6)
_cell_measurement_reflns_used 9922
_cell_measurement_temperature 200(2)
_cell_measurement_theta_max 28.30
_cell_measurement_theta_min 2.16
_cell_volume 1953.47(13)
_computing_cell_refinement
;
APEX2 (Bruker, 2012)
;
_computing_data_collection
;
APEX2 (Bruker, 2012)
;
_computing_data_reduction
;
SAINT and XPREP (Bruker, 2009)
;
_computing_molecular_graphics
;
Mercury (Macrae <i>et al.</i>,  2008)
;
_computing_publication_material
;
CIFTAB (Sheldrick, 1997)
;
_computing_structure_refinement
;
SHELXL2014 (Sheldrick, 2015b) and <i>WinGX</i> (Farrugia, 2012)
;
_computing_structure_solution
;
SHELXT (Sheldrick, 2015a)
;
_diffrn_ambient_temperature 200(2)
_diffrn_detector_area_resol_mean 8.33
_diffrn_measured_fraction_theta_full 0.999
_diffrn_measured_fraction_theta_max 0.996
_diffrn_measurement_device_type 'Bruker APEX-II CCD'
_diffrn_measurement_method '\f and \w scans'
_diffrn_radiation_type MoK\a
_diffrn_radiation_wavelength 0.71073
_diffrn_reflns_av_R_equivalents 0.0220
_diffrn_reflns_limit_h_max 13
_diffrn_reflns_limit_h_min -14
_diffrn_reflns_limit_k_max 16
_diffrn_reflns_limit_k_min -16
_diffrn_reflns_limit_l_max 20
_diffrn_reflns_limit_l_min -20
_diffrn_reflns_number 43868
_diffrn_reflns_theta_full 25.242
_diffrn_reflns_theta_max 28.296
_diffrn_reflns_theta_min 1.985
_exptl_absorpt_coefficient_mu 4.830
_exptl_absorpt_correction_T_max 0.7457
_exptl_absorpt_correction_T_min 0.4997
_exptl_absorpt_correction_type multi-scan
_exptl_absorpt_process_details
;
SADABS, Bruker (2003)
;
_exptl_crystal_colour yellow
_exptl_crystal_density_diffrn 2.343
_exptl_crystal_description block
_exptl_crystal_F_000 1264
_exptl_crystal_size_max 0.421
_exptl_crystal_size_mid 0.243
_exptl_crystal_size_min 0.231
_refine_diff_density_max 1.104
_refine_diff_density_min -1.469
_refine_ls_extinction_method none
_refine_ls_goodness_of_fit_ref 1.052
_refine_ls_hydrogen_treatment constr
_refine_ls_matrix_type full
_refine_ls_number_parameters 235
_refine_ls_number_reflns 4835
_refine_ls_number_restraints 0
_refine_ls_restrained_S_all 1.052
_refine_ls_R_factor_all 0.0237
_refine_ls_R_factor_gt 0.0219
_refine_ls_shift/su_max 0.001
_refine_ls_shift/su_mean 0.000
_refine_ls_structure_factor_coef Fsqd
_refine_ls_weighting_details 'w=1/[\s^2^(Fo^2^)+(0.0232P)^2^+3.1972P] where P=(Fo^2^+2Fc^2^)/3'
_refine_ls_weighting_scheme calc
_refine_ls_wR_factor_gt 0.0525
_refine_ls_wR_factor_ref 0.0538
_reflns_number_gt 4541
_reflns_number_total 4835
_reflns_threshold_expression 'I > 2\s(I)'
_cod_data_source_file yp3130sup1.cif
_cod_data_source_block db152
_cod_database_code 2020825
_shelx_space_group_comment
;
The symmetry employed for this shelxl refinement is uniquely defined
by the following loop, which should always be used as a source of
symmetry information in preference to the above space-group names.
They are only intended as comments.
;
_shelx_estimated_absorpt_t_min 0.236
_shelx_estimated_absorpt_t_max 0.402

loop_
_space_group_symop_operation_xyz
'x, y, z'
'-x, y+1/2, -z+1/2'
'-x, -y, -z'
'x, -y-1/2, z-1/2'

loop_
_atom_site_type_symbol
_atom_site_label
_atom_site_fract_x
_atom_site_fract_y
_atom_site_fract_z
_atom_site_U_iso_or_equiv
_atom_site_adp_type
_atom_site_calc_flag
_atom_site_occupancy
I I1 0.69981(2) 0.63350(2) 0.37844(2) 0.03415(5) Uani d 1
I I5 0.42931(2) 0.69475(2) 0.68888(2) 0.03950(6) Uani d 1
I I3 0.80099(2) 0.32884(2) 0.69125(2) 0.05225(7) Uani d 1
F F6 0.51611(17) 0.72439(13) 0.50306(11) 0.0408(4) Uani d 1
F F4 0.60499(17) 0.49209(15) 0.75078(11) 0.0433(4) Uani d 1
F F2 0.80976(18) 0.44332(15) 0.50880(12) 0.0464(4) Uani d 1
N N7 0.7728(2) 0.68282(17) 0.20061(15) 0.0309(4) Uani d 1
C C5 0.5559(2) 0.6094(2) 0.62765(16) 0.0285(5) Uani d 1
C C1 0.6644(2) 0.5855(2) 0.50297(15) 0.0281(5) Uani d 1
C C2 0.7260(2) 0.4975(2) 0.54717(17) 0.0306(5) Uani d 1
C C20 0.8618(2) 0.7599(2) 0.19944(18) 0.0322(5) Uani d 1
C C4 0.6218(2) 0.5212(2) 0.66889(17) 0.0305(5) Uani d 1
C C3 0.7061(2) 0.4626(2) 0.62976(17) 0.0312(5) Uani d 1
C C6 0.5793(2) 0.63910(19) 0.54474(17) 0.0282(5) Uani d 1
C C15 0.9335(3) 0.7667(3) 0.1297(2) 0.0392(6) Uani d 1
C C8 0.7511(3) 0.6105(2) 0.13388(18) 0.0348(5) Uani d 1
C C19 0.8857(3) 0.8353(2) 0.2708(2) 0.0419(6) Uani d 1
H H19 0.8374 0.8320 0.3169 0.050 Uiso calc 1
C C9 0.6577(3) 0.5286(3) 0.1354(2) 0.0463(7) Uani d 1
H H9 0.6102 0.5279 0.1821 0.056 Uiso calc 1
C C13 0.8199(3) 0.6111(3) 0.06216(19) 0.0442(7) Uani d 1
C C16 1.0269(3) 0.8510(3) 0.1350(3) 0.0607(10) Uani d 1
H H16 1.0743 0.8585 0.0886 0.073 Uiso calc 1
C C14 0.9107(3) 0.6910(3) 0.0622(2) 0.0508(8) Uani d 1
H H14 0.9576 0.6938 0.0152 0.061 Uiso calc 1
C C18 0.9777(3) 0.9123(3) 0.2734(3) 0.0564(9) Uani d 1
H H18 0.9941 0.9615 0.3221 0.068 Uiso calc 1
C C10 0.6358(4) 0.4519(3) 0.0715(2) 0.0638(10) Uani d 1
H H10 0.5741 0.3973 0.0740 0.077 Uiso calc 1
C C12 0.7920(5) 0.5289(4) -0.0041(2) 0.0677(11) Uani d 1
H H12 0.8362 0.5281 -0.0526 0.081 Uiso calc 1
C C17 1.0486(3) 0.9198(3) 0.2049(3) 0.0649(11) Uani d 1
H H17 1.1124 0.9740 0.2079 0.078 Uiso calc 1
C C11 0.7045(5) 0.4525(4) 0.0007(3) 0.0768(13) Uani d 1
H H11 0.6884 0.3982 -0.0439 0.092 Uiso calc 1

loop_
_atom_site_aniso_label
_atom_site_aniso_U_11
_atom_site_aniso_U_22
_atom_site_aniso_U_33
_atom_site_aniso_U_12
_atom_site_aniso_U_13
_atom_site_aniso_U_23
I1 0.04110(10) 0.03481(9) 0.02732(8) -0.00377(7) 0.00911(7) 0.00187(6)
I5 0.03726(10) 0.03943(10) 0.04554(10) 0.00062(7) 0.01718(8) -0.00627(7)
I3 0.04325(11) 0.04561(12) 0.06837(14) 0.01305(9) 0.01309(10) 0.02722(10)
F6 0.0463(9) 0.0334(8) 0.0429(8) 0.0117(7) 0.0103(7) 0.0097(7)
F4 0.0429(9) 0.0563(11) 0.0333(8) 0.0025(8) 0.0141(7) 0.0141(7)
F2 0.0526(10) 0.0456(10) 0.0469(9) 0.0175(8) 0.0237(8) 0.0037(8)
N7 0.0298(10) 0.0312(11) 0.0325(10) -0.0003(8) 0.0081(8) 0.0057(8)
C5 0.0249(11) 0.0308(12) 0.0302(11) -0.0020(9) 0.0067(9) -0.0026(9)
C1 0.0310(11) 0.0285(11) 0.0245(10) -0.0034(9) 0.0058(9) 0.0004(9)
C2 0.0291(12) 0.0314(12) 0.0327(12) 0.0024(10) 0.0095(9) -0.0004(10)
C20 0.0237(11) 0.0353(13) 0.0359(12) 0.0024(10) 0.0029(9) 0.0113(10)
C4 0.0262(11) 0.0356(13) 0.0294(11) -0.0040(10) 0.0055(9) 0.0049(10)
C3 0.0281(12) 0.0295(12) 0.0353(12) 0.0015(9) 0.0053(10) 0.0075(10)
C6 0.0271(11) 0.0253(11) 0.0304(11) -0.0004(9) 0.0026(9) 0.0019(9)
C15 0.0278(12) 0.0486(16) 0.0423(14) 0.0037(11) 0.0098(11) 0.0198(13)
C8 0.0376(13) 0.0355(13) 0.0301(12) 0.0041(11) 0.0048(10) 0.0062(10)
C19 0.0388(15) 0.0385(15) 0.0459(15) -0.0057(12) 0.0037(12) 0.0054(12)
C9 0.0583(19) 0.0401(16) 0.0385(15) -0.0084(14) 0.0057(13) 0.0014(12)
C13 0.0553(18) 0.0482(17) 0.0300(13) 0.0141(14) 0.0109(12) 0.0087(12)
C16 0.0360(16) 0.076(3) 0.072(2) -0.0073(16) 0.0161(16) 0.035(2)
C14 0.0508(18) 0.068(2) 0.0389(15) 0.0159(16) 0.0212(14) 0.0204(15)
C18 0.0506(19) 0.0448(18) 0.065(2) -0.0151(15) -0.0066(16) 0.0080(16)
C10 0.087(3) 0.048(2) 0.0497(19) -0.0125(19) -0.0011(18) -0.0065(16)
C12 0.099(3) 0.072(3) 0.0354(16) 0.018(2) 0.0212(19) -0.0037(16)
C17 0.0397(17) 0.064(2) 0.085(3) -0.0210(16) -0.0005(17) 0.026(2)
C11 0.123(4) 0.057(2) 0.045(2) 0.005(3) 0.005(2) -0.0167(17)

loop_
_atom_type_symbol
_atom_type_description
_atom_type_scat_dispersion_real
_atom_type_scat_dispersion_imag
_atom_type_scat_source
C C 0.0033 0.0016 'International Tables Vol C Tables 4.2.6.8 and 6.1.1.4'
H H 0.0000 0.0000 'International Tables Vol C Tables 4.2.6.8 and 6.1.1.4'
N N 0.0061 0.0033 'International Tables Vol C Tables 4.2.6.8 and 6.1.1.4'
F F 0.0171 0.0103 'International Tables Vol C Tables 4.2.6.8 and 6.1.1.4'
I I -0.4742 1.8119 'International Tables Vol C Tables 4.2.6.8 and 6.1.1.4'

loop_
_geom_angle_atom_site_label_1
_geom_angle_atom_site_label_2
_geom_angle_atom_site_label_3
_geom_angle
C8 N7 C20 118.8(2)
C4 C5 C6 117.2(2)
C4 C5 I5 121.21(18)
C6 C5 I5 121.54(19)
C6 C1 C2 116.9(2)
C6 C1 I1 122.25(18)
C2 C1 I1 120.89(18)
F2 C2 C1 118.7(2)
F2 C2 C3 118.3(2)
C1 C2 C3 123.1(2)
N7 C20 C19 118.6(2)
N7 C20 C15 122.1(3)
C19 C20 C15 119.3(3)
F4 C4 C3 118.5(2)
F4 C4 C5 118.9(2)
C3 C4 C5 122.6(2)
C4 C3 C2 117.1(2)
C4 C3 I3 122.07(18)
C2 C3 I3 120.78(19)
F6 C6 C1 118.5(2)
F6 C6 C5 118.4(2)
C1 C6 C5 123.1(2)
C14 C15 C20 118.2(3)
C14 C15 C16 123.9(3)
C20 C15 C16 117.8(3)
N7 C8 C9 118.8(3)
N7 C8 C13 122.6(3)
C9 C8 C13 118.7(3)
C18 C19 C20 120.3(3)
C18 C19 H19 119.9
C20 C19 H19 119.9
C10 C9 C8 120.9(3)
C10 C9 H9 119.5
C8 C9 H9 119.5
C14 C13 C12 124.2(3)
C14 C13 C8 117.7(3)
C12 C13 C8 118.1(3)
C17 C16 C15 121.0(3)
C17 C16 H16 119.5
C15 C16 H16 119.5
C15 C14 C13 120.6(3)
C15 C14 H14 119.7
C13 C14 H14 119.7
C19 C18 C17 120.8(4)
C19 C18 H18 119.6
C17 C18 H18 119.6
C9 C10 C11 120.2(4)
C9 C10 H10 119.9
C11 C10 H10 119.9
C11 C12 C13 121.2(4)
C11 C12 H12 119.4
C13 C12 H12 119.4
C16 C17 C18 120.7(3)
C16 C17 H17 119.6
C18 C17 H17 119.6
C12 C11 C10 120.9(4)
C12 C11 H11 119.6
C10 C11 H11 119.6

loop_
_geom_bond_atom_site_label_1
_geom_bond_atom_site_label_2
_geom_bond_distance
I1 C1 2.090(2)
I5 C5 2.077(2)
I3 C3 2.070(2)
F6 C6 1.344(3)
F4 C4 1.342(3)
F2 C2 1.340(3)
N7 C8 1.342(4)
N7 C20 1.350(3)
C5 C4 1.382(4)
C5 C6 1.383(3)
C1 C6 1.378(3)
C1 C2 1.379(4)
C2 C3 1.384(3)
C20 C19 1.418(4)
C20 C15 1.428(4)
C4 C3 1.381(4)
C15 C14 1.379(5)
C15 C16 1.435(5)
C8 C9 1.426(4)
C8 C13 1.430(4)
C19 C18 1.362(4)
C19 H19 0.9500
C9 C10 1.351(5)
C9 H9 0.9500
C13 C14 1.385(5)
C13 C12 1.427(5)
C16 C17 1.347(6)
C16 H16 0.9500
C14 H14 0.9500
C18 C17 1.406(6)
C18 H18 0.9500
C10 C11 1.417(6)
C10 H10 0.9500
C12 C11 1.342(7)
C12 H12 0.9500
C17 H17 0.9500
C11 H11 0.9500

loop_
_geom_hbond_atom_site_label_D
_geom_hbond_atom_site_label_H
_geom_hbond_atom_site_label_A
_geom_hbond_distance_DH
_geom_hbond_distance_HA
_geom_hbond_distance_DA
_geom_hbond_angle_DHA
C19 H19 I1 0.95 3.12 3.779(3) 127.6
C9 H9 I1 0.95 3.21 3.846(3) 126.2
C19 H19 I1 0.95 3.12 3.779(3) 127.6
C9 H9 I1 0.95 3.21 3.846(3) 126.2

loop_
_geom_torsion_atom_site_label_1
_geom_torsion_atom_site_label_2
_geom_torsion_atom_site_label_3
_geom_torsion_atom_site_label_4
_geom_torsion
C6 C1 C2 F2 -179.9(2)
I1 C1 C2 F2 0.2(3)
C6 C1 C2 C3 -0.2(4)
I1 C1 C2 C3 179.9(2)
C8 N7 C20 C19 -179.1(2)
C8 N7 C20 C15 -0.1(4)
C6 C5 C4 F4 177.8(2)
I5 C5 C4 F4 -1.3(3)
C6 C5 C4 C3 -1.2(4)
I5 C5 C4 C3 179.7(2)
F4 C4 C3 C2 -177.1(2)
C5 C4 C3 C2 1.9(4)
F4 C4 C3 I3 2.4(3)
C5 C4 C3 I3 -178.67(19)
F2 C2 C3 C4 178.5(2)
C1 C2 C3 C4 -1.1(4)
F2 C2 C3 I3 -1.0(3)
C1 C2 C3 I3 179.4(2)
C2 C1 C6 F6 -179.1(2)
I1 C1 C6 F6 0.8(3)
C2 C1 C6 C5 1.0(4)
I1 C1 C6 C5 -179.10(19)
C4 C5 C6 F6 179.8(2)
I5 C5 C6 F6 -1.1(3)
C4 C5 C6 C1 -0.3(4)
I5 C5 C6 C1 178.78(19)
N7 C20 C15 C14 -0.5(4)
C19 C20 C15 C14 178.5(3)
N7 C20 C15 C16 -179.4(3)
C19 C20 C15 C16 -0.4(4)
C20 N7 C8 C9 179.6(2)
C20 N7 C8 C13 0.8(4)
N7 C20 C19 C18 178.0(3)
C15 C20 C19 C18 -1.0(4)
N7 C8 C9 C10 -177.7(3)
C13 C8 C9 C10 1.1(5)
N7 C8 C13 C14 -0.9(4)
C9 C8 C13 C14 -179.7(3)
N7 C8 C13 C12 178.4(3)
C9 C8 C13 C12 -0.4(4)
C14 C15 C16 C17 -177.1(3)
C20 C15 C16 C17 1.7(5)
C20 C15 C14 C13 0.3(4)
C16 C15 C14 C13 179.2(3)
C12 C13 C14 C15 -178.9(3)
C8 C13 C14 C15 0.3(4)
C20 C19 C18 C17 1.2(5)
C8 C9 C10 C11 -0.9(6)
C14 C13 C12 C11 178.8(4)
C8 C13 C12 C11 -0.5(6)
C15 C16 C17 C18 -1.6(6)
C19 C18 C17 C16 0.1(6)
C13 C12 C11 C10 0.7(7)
C9 C10 C11 C12 0.0(7)

_cod_database_fobs_code 2020825
